data_7042552
loop_
_publ_author_name
'Choi, Eunkyung'
'Ryu, Minjoo'
'Lee, Haeri'
'Jung, Ok-Sang'

_publ_section_title
;
 Enantiomeric two-fold interpenetrated 3D zinc(ii) coordination networks
 as a catalytic platform: significant difference between water within the
 cage and trace water in transesterification.
;
_journal_issue 14
_journal_name_full 'Dalton transactions (Cambridge, England : 2003)'
_journal_page_first 4595
_journal_page_last 4601
_journal_paper_doi 10.1039/c7dt00217c
_journal_volume 46
_journal_year 2017
_chemical_formula_sum 'C14 H20 Br2 N2 Si2 Zn'
_chemical_formula_weight 497.69
_space_group_crystal_system orthorhombic
_space_group_IT_number 52
_space_group_name_Hall '-P 2a 2bc'
_space_group_name_H-M_alt 'P n n a'
_symmetry_space_group_name_Hall '-P 2a 2bc'
_symmetry_space_group_name_H-M 'P n n a'
_atom_sites_solution_hydrogens geom
_audit_creation_method SHELXL-2014/7
_audit_update_record
;
2017-01-12 deposited with the CCDC.
2017-03-07 downloaded from the CCDC.
;
_cell_angle_alpha 90
_cell_angle_beta 90
_cell_angle_gamma 90
_cell_formula_units_Z 8
_cell_length_a 13.6038(4)
_cell_length_b 25.6130(7)
_cell_length_c 11.8630(3)
_cell_measurement_reflns_used 9912
_cell_measurement_temperature 173(2)
_cell_measurement_theta_max 23.87
_cell_measurement_theta_min 2.28
_cell_volume 4133.5(2)
_computing_cell_refinement 'Bruker AEPX2'
_computing_data_collection 'Bruker AEPX2'
_computing_data_reduction 'Bruker AEPX2'
_computing_molecular_graphics 'Bruker SHELXTL'
_computing_publication_material 'Bruker SHELXTL'
_computing_structure_refinement 'SHELXL-2014/7 (Sheldrick, 2014)'
_computing_structure_solution 'Bruker SHELXTL'
_diffrn_ambient_temperature 173(2)
_diffrn_measured_fraction_theta_full 1.000
_diffrn_measured_fraction_theta_max 1.000
_diffrn_measurement_device_type 'Bruker Breeze CCD'
_diffrn_measurement_method 'phi and omega scans'
_diffrn_radiation_type MoK\a
_diffrn_radiation_wavelength 0.71073
_diffrn_reflns_av_R_equivalents 0.0443
_diffrn_reflns_av_unetI/netI 0.0196
_diffrn_reflns_Laue_measured_fraction_full 1.000
_diffrn_reflns_Laue_measured_fraction_max 1.000
_diffrn_reflns_limit_h_max 17
_diffrn_reflns_limit_h_min -17
_diffrn_reflns_limit_k_max 29
_diffrn_reflns_limit_k_min -32
_diffrn_reflns_limit_l_max 14
_diffrn_reflns_limit_l_min -14
_diffrn_reflns_number 66112
_diffrn_reflns_point_group_measured_fraction_full 1.000
_diffrn_reflns_point_group_measured_fraction_max 1.000
_diffrn_reflns_theta_full 25.242
_diffrn_reflns_theta_max 26.499
_diffrn_reflns_theta_min 1.590
_exptl_absorpt_coefficient_mu 5.166
_exptl_absorpt_correction_T_max 0.226
_exptl_absorpt_correction_T_min 0.148
_exptl_absorpt_correction_type multi-scan
_exptl_absorpt_process_details SADABS
_exptl_crystal_colour colourless
_exptl_crystal_density_diffrn 1.599
_exptl_crystal_description block
_exptl_crystal_F_000 1968
_exptl_crystal_size_max 0.600
_exptl_crystal_size_mid 0.600
_exptl_crystal_size_min 0.410
_exptl_transmission_factor_max 0.000
_exptl_transmission_factor_min 0.000
_refine_diff_density_max 0.963
_refine_diff_density_min -0.687
_refine_diff_density_rms 0.080
_refine_ls_extinction_method none
_refine_ls_goodness_of_fit_ref 1.095
_refine_ls_hydrogen_treatment constr
_refine_ls_matrix_type full
_refine_ls_number_parameters 191
_refine_ls_number_reflns 4291
_refine_ls_number_restraints 0
_refine_ls_restrained_S_all 1.095
_refine_ls_R_factor_all 0.0386
_refine_ls_R_factor_gt 0.0298
_refine_ls_shift/su_max 0.001
_refine_ls_shift/su_mean 0.000
_refine_ls_structure_factor_coef Fsqd
_refine_ls_weighting_details 'w=1/[\s^2^(Fo^2^)+(0.0285P)^2^+4.8231P] where P=(Fo^2^+2Fc^2^)/3'
_refine_ls_weighting_scheme calc
_refine_ls_wR_factor_gt 0.0677
_refine_ls_wR_factor_ref 0.0710
_reflns_Friedel_coverage 0.000
_reflns_number_gt 3662
_reflns_number_total 4291
_reflns_threshold_expression 'I > 2\s(I)'
_cod_data_source_file c7dt00217c2.cif
_cod_data_source_block 1522056
_cod_depositor_comments 'Adding full bibliography for 7042552--7042553.cif.'
_cod_database_code 7042552
_shelx_shelxl_version_number 2014/7
_shelx_space_group_comment
; 
The symmetry employed for this shelxl refinement is uniquely defined 
by the following loop, which should always be used as a source of 
symmetry information in preference to the above space-group names. 
They are only intended as comments. 
;
_shelx_estimated_absorpt_t_min 0.148
_shelx_estimated_absorpt_t_max 0.226

loop_
_space_group_symop_operation_xyz
'x, y, z'
'-x+1/2, -y, z'
'-x+1/2, y+1/2, -z+1/2'
'x, -y+1/2, -z+1/2'
'-x, -y, -z'
'x-1/2, y, -z'
'x-1/2, -y-1/2, z-1/2'
'-x, y-1/2, z-1/2'

loop_
_atom_site_label
_atom_site_type_symbol
_atom_site_fract_x
_atom_site_fract_y
_atom_site_fract_z
_atom_site_U_iso_or_equiv
_atom_site_adp_type
_atom_site_occupancy
_atom_site_site_symmetry_order
_atom_site_calc_flag
_atom_site_refinement_flags_posn
_atom_site_refinement_flags_adp
_atom_site_refinement_flags_occupancy
Zn1 Zn 0.2500 0.5000 0.55836(3) 0.02744(11) Uani 1 2 d S T P
Zn2 Zn 0.04868(3) 0.2500 -0.2500 0.03229(12) Uani 1 2 d S T P
Br1 Br 0.24320(2) 0.58104(2) 0.65026(3) 0.04727(10) Uani 1 1 d . . .
Br2 Br -0.03960(3) 0.32385(2) -0.30905(3) 0.04629(10) Uani 1 1 d . . .
Si1 Si 0.06221(7) 0.38288(4) 0.21611(8) 0.0452(2) Uani 1 1 d . . .
Si2 Si 0.18183(6) 0.39754(3) 0.07929(6) 0.03172(18) Uani 1 1 d . . .
N1 N 0.13700(16) 0.49705(8) 0.44346(17) 0.0250(4) Uani 1 1 d . . .
N2 N 0.14531(18) 0.26990(9) -0.1263(2) 0.0336(5) Uani 1 1 d . . .
C1 C 0.1263(2) 0.45255(10) 0.3854(2) 0.0297(6) Uani 1 1 d . . .
H1A H 0.1682 0.4242 0.4040 0.036 Uiso 1 1 calc R U .
C2 C 0.0582(2) 0.44522(11) 0.3003(2) 0.0307(6) Uani 1 1 d . . .
C3 C -0.0028(2) 0.48725(11) 0.2775(2) 0.0326(6) Uani 1 1 d . . .
H3A H -0.0519 0.4842 0.2209 0.039 Uiso 1 1 calc R U .
C4 C 0.0070(2) 0.53353(11) 0.3363(2) 0.0319(6) Uani 1 1 d . . .
H4A H -0.0348 0.5623 0.3203 0.038 Uiso 1 1 calc R U .
C5 C 0.0781(2) 0.53723(10) 0.4183(2) 0.0271(6) Uani 1 1 d . . .
H5A H 0.0856 0.5692 0.4582 0.033 Uiso 1 1 calc R U .
C6 C 0.0988(5) 0.32823(15) 0.3117(4) 0.102(2) Uani 1 1 d . . .
H6A H 0.1621 0.3364 0.3470 0.123 Uiso 1 1 calc R U .
H6B H 0.0487 0.3237 0.3702 0.123 Uiso 1 1 calc R U .
H6C H 0.1049 0.2959 0.2679 0.123 Uiso 1 1 calc R U .
C7 C -0.0576(3) 0.3696(2) 0.1464(5) 0.107(2) Uani 1 1 d . . .
H7A H -0.0747 0.3989 0.0970 0.129 Uiso 1 1 calc R U .
H7B H -0.0525 0.3375 0.1016 0.129 Uiso 1 1 calc R U .
H7C H -0.1087 0.3653 0.2038 0.129 Uiso 1 1 calc R U .
C8 C 0.1350(3) 0.44451(12) -0.0287(3) 0.0509(9) Uani 1 1 d . . .
H8A H 0.0737 0.4311 -0.0611 0.061 Uiso 1 1 calc R U .
H8B H 0.1227 0.4784 0.0069 0.061 Uiso 1 1 calc R U .
H8C H 0.1841 0.4486 -0.0886 0.061 Uiso 1 1 calc R U .
C9 C 0.2985(3) 0.42171(13) 0.1429(3) 0.0487(8) Uani 1 1 d . . .
H9A H 0.3219 0.3966 0.1991 0.058 Uiso 1 1 calc R U .
H9B H 0.3483 0.4257 0.0837 0.058 Uiso 1 1 calc R U .
H9C H 0.2869 0.4555 0.1791 0.058 Uiso 1 1 calc R U .
C10 C 0.2024(2) 0.33220(10) 0.0102(2) 0.0296(6) Uani 1 1 d . . .
C11 C 0.2694(2) 0.29533(11) 0.0476(3) 0.0384(7) Uani 1 1 d . . .
H11A H 0.3123 0.3036 0.1083 0.046 Uiso 1 1 calc R U .
C12 C 0.2745(2) 0.24698(12) -0.0021(3) 0.0452(8) Uani 1 1 d . . .
H12A H 0.3215 0.2220 0.0226 0.054 Uiso 1 1 calc R U .
C13 C 0.2106(2) 0.23534(11) -0.0878(3) 0.0422(7) Uani 1 1 d . . .
H13A H 0.2129 0.2016 -0.1210 0.051 Uiso 1 1 calc R U .
C14 C 0.1428(2) 0.31703(10) -0.0784(2) 0.0317(6) Uani 1 1 d . . .
H14A H 0.0972 0.3418 -0.1071 0.038 Uiso 1 1 calc R U .

loop_
_atom_site_aniso_label
_atom_site_aniso_U_11
_atom_site_aniso_U_22
_atom_site_aniso_U_33
_atom_site_aniso_U_23
_atom_site_aniso_U_13
_atom_site_aniso_U_12
Zn1 0.0285(2) 0.0326(2) 0.0212(2) 0.000 0.000 -0.00412(18)
Zn2 0.0366(3) 0.0228(2) 0.0375(3) -0.01319(18) 0.000 0.000
Br1 0.03974(18) 0.0514(2) 0.0507(2) -0.02652(15) 0.00547(14) -0.00566(14)
Br2 0.0489(2) 0.02809(16) 0.0619(2) -0.00637(14) -0.00880(16) 0.00510(13)
Si1 0.0537(6) 0.0429(5) 0.0391(5) -0.0204(4) 0.0036(4) -0.0112(4)
Si2 0.0379(4) 0.0266(4) 0.0306(4) -0.0092(3) -0.0084(3) 0.0024(3)
N1 0.0266(11) 0.0257(11) 0.0227(10) -0.0016(9) 0.0011(9) -0.0001(9)
N2 0.0386(13) 0.0261(12) 0.0362(13) -0.0102(10) -0.0013(11) 0.0020(10)
C1 0.0337(15) 0.0269(13) 0.0284(13) -0.0052(11) 0.0007(11) 0.0048(11)
C2 0.0336(15) 0.0346(15) 0.0240(13) -0.0053(11) 0.0007(11) -0.0028(12)
C3 0.0296(14) 0.0430(17) 0.0253(13) 0.0055(12) -0.0042(11) -0.0038(13)
C4 0.0286(14) 0.0308(14) 0.0363(15) 0.0088(12) 0.0038(12) 0.0028(12)
C5 0.0300(14) 0.0233(13) 0.0280(13) 0.0005(11) 0.0077(11) -0.0014(11)
C6 0.205(7) 0.034(2) 0.068(3) -0.0072(19) 0.036(4) -0.008(3)
C7 0.054(3) 0.161(5) 0.106(4) -0.098(4) 0.015(3) -0.034(3)
C8 0.077(3) 0.0339(16) 0.0414(18) -0.0053(14) -0.0145(18) 0.0086(16)
C9 0.0466(19) 0.0367(17) 0.063(2) -0.0127(16) -0.0156(17) -0.0027(14)
C10 0.0313(15) 0.0284(13) 0.0289(13) -0.0053(11) 0.0016(11) 0.0014(11)
C11 0.0403(17) 0.0359(16) 0.0391(16) -0.0029(13) -0.0086(14) 0.0009(13)
C12 0.051(2) 0.0362(16) 0.0487(18) -0.0016(14) -0.0103(15) 0.0138(15)
C13 0.054(2) 0.0258(14) 0.0465(18) -0.0079(13) -0.0016(15) 0.0099(14)
C14 0.0324(15) 0.0259(14) 0.0367(15) -0.0091(11) -0.0031(12) 0.0034(11)

loop_
_atom_type_symbol
_atom_type_description
_atom_type_scat_dispersion_real
_atom_type_scat_dispersion_imag
_atom_type_scat_source
C C 0.0033 0.0016 'International Tables Vol C Tables 4.2.6.8 and 6.1.1.4'
H H 0.0000 0.0000 'International Tables Vol C Tables 4.2.6.8 and 6.1.1.4'
N N 0.0061 0.0033 'International Tables Vol C Tables 4.2.6.8 and 6.1.1.4'
Si Si 0.0817 0.0704 'International Tables Vol C Tables 4.2.6.8 and 6.1.1.4'
Zn Zn 0.2839 1.4301 'International Tables Vol C Tables 4.2.6.8 and 6.1.1.4'
Br Br -0.2901 2.4595 'International Tables Vol C Tables 4.2.6.8 and 6.1.1.4'

loop_
_geom_angle_atom_site_label_1
_geom_angle_atom_site_label_2
_geom_angle_atom_site_label_3
_geom_angle
_geom_angle_site_symmetry_1
_geom_angle_site_symmetry_3
N1 Zn1 N1 96.94(12) 2_565 .
N1 Zn1 Br1 108.12(6) 2_565 2_565
N1 Zn1 Br1 107.76(6) . 2_565
N1 Zn1 Br1 107.76(6) 2_565 .
N1 Zn1 Br1 108.12(6) . .
Br1 Zn1 Br1 124.63(3) 2_565 .
N2 Zn2 N2 99.53(14) 4_554 .
N2 Zn2 Br2 110.11(6) 4_554 4_554
N2 Zn2 Br2 108.48(7) . 4_554
N2 Zn2 Br2 108.48(7) 4_554 .
N2 Zn2 Br2 110.11(6) . .
Br2 Zn2 Br2 118.46(3) 4_554 .
C7 Si1 C6 111.5(3) . .
C7 Si1 C2 111.48(19) . .
C6 Si1 C2 108.71(16) . .
C7 Si1 Si2 109.39(17) . .
C6 Si1 Si2 110.9(2) . .
C2 Si1 Si2 104.67(9) . .
C9 Si2 C8 110.72(17) . .
C9 Si2 C10 110.15(14) . .
C8 Si2 C10 108.92(13) . .
C9 Si2 Si1 111.52(13) . .
C8 Si2 Si1 110.08(13) . .
C10 Si2 Si1 105.28(9) . .
C5 N1 C1 118.3(2) . .
C5 N1 Zn1 124.55(18) . .
C1 N1 Zn1 116.97(18) . .
C14 N2 C13 118.1(3) . .
C14 N2 Zn2 121.14(19) . .
C13 N2 Zn2 120.69(19) . .
N1 C1 C2 124.3(3) . .
N1 C1 H1A 117.8 . .
C2 C1 H1A 117.8 . .
C1 C2 C3 116.0(3) . .
C1 C2 Si1 118.9(2) . .
C3 C2 Si1 124.9(2) . .
C4 C3 C2 120.7(3) . .
C4 C3 H3A 119.7 . .
C2 C3 H3A 119.7 . .
C5 C4 C3 118.9(3) . .
C5 C4 H4A 120.5 . .
C3 C4 H4A 120.5 . .
N1 C5 C4 121.7(2) . .
N1 C5 H5A 119.1 . .
C4 C5 H5A 119.1 . .
Si1 C6 H6A 109.5 . .
Si1 C6 H6B 109.5 . .
H6A C6 H6B 109.5 . .
Si1 C6 H6C 109.5 . .
H6A C6 H6C 109.5 . .
H6B C6 H6C 109.5 . .
Si1 C7 H7A 109.5 . .
Si1 C7 H7B 109.5 . .
H7A C7 H7B 109.5 . .
Si1 C7 H7C 109.5 . .
H7A C7 H7C 109.5 . .
H7B C7 H7C 109.5 . .
Si2 C8 H8A 109.5 . .
Si2 C8 H8B 109.5 . .
H8A C8 H8B 109.5 . .
Si2 C8 H8C 109.5 . .
H8A C8 H8C 109.5 . .
H8B C8 H8C 109.5 . .
Si2 C9 H9A 109.5 . .
Si2 C9 H9B 109.5 . .
H9A C9 H9B 109.5 . .
Si2 C9 H9C 109.5 . .
H9A C9 H9C 109.5 . .
H9B C9 H9C 109.5 . .
C14 C10 C11 116.0(3) . .
C14 C10 Si2 119.5(2) . .
C11 C10 Si2 124.3(2) . .
C12 C11 C10 120.7(3) . .
C12 C11 H11A 119.7 . .
C10 C11 H11A 119.7 . .
C13 C12 C11 118.9(3) . .
C13 C12 H12A 120.6 . .
C11 C12 H12A 120.6 . .
N2 C13 C12 122.1(3) . .
N2 C13 H13A 118.9 . .
C12 C13 H13A 118.9 . .
N2 C14 C10 124.2(3) . .
N2 C14 H14A 117.9 . .
C10 C14 H14A 117.9 . .

loop_
_geom_bond_atom_site_label_1
_geom_bond_atom_site_label_2
_geom_bond_distance
_geom_bond_site_symmetry_2
Zn1 N1 2.056(2) 2_565
Zn1 N1 2.056(2) .
Zn1 Br1 2.3464(4) 2_565
Zn1 Br1 2.3464(4) .
Zn2 N2 2.035(2) 4_554
Zn2 N2 2.035(2) .
Zn2 Br2 2.3475(4) 4_554
Zn2 Br2 2.3475(4) .
Si1 C7 1.859(4) .
Si1 C6 1.869(5) .
Si1 C2 1.884(3) .
Si1 Si2 2.3288(13) .
Si2 C9 1.864(3) .
Si2 C8 1.870(3) .
Si2 C10 1.884(3) .
N1 C5 1.338(3) .
N1 C1 1.339(3) .
N2 C14 1.335(3) .
N2 C13 1.335(4) .
C1 C2 1.383(4) .
C1 H1A 0.9500 .
C2 C3 1.386(4) .
C3 C4 1.382(4) .
C3 H3A 0.9500 .
C4 C5 1.376(4) .
C4 H4A 0.9500 .
C5 H5A 0.9500 .
C6 H6A 0.9800 .
C6 H6B 0.9800 .
C6 H6C 0.9800 .
C7 H7A 0.9800 .
C7 H7B 0.9800 .
C7 H7C 0.9800 .
C8 H8A 0.9800 .
C8 H8B 0.9800 .
C8 H8C 0.9800 .
C9 H9A 0.9800 .
C9 H9B 0.9800 .
C9 H9C 0.9800 .
C10 C14 1.383(4) .
C10 C11 1.386(4) .
C11 C12 1.373(4) .
C11 H11A 0.9500 .
C12 C13 1.371(5) .
C12 H12A 0.9500 .
C13 H13A 0.9500 .
C14 H14A 0.9500 .
